data_7159112
loop_
_publ_author_name
'Hsueh, Nai-Chen'
'Chen, Kuan-Ting'
'Chang, Meng-Yang'

_publ_section_title
;
 Tandem <i>C</i>- and <i>O</i>-alkylative annulation of
 &#x3b2;-ketosulfones with 1,2-bisbromomethyl arenes: one-pot construction
 of sulfonyl indanes and dioxadibenzofused macrocycles.
;
_journal_issue 7
_journal_name_full 'Organic &amp; biomolecular chemistry'
_journal_page_first 1487
_journal_page_last 1500
_journal_paper_doi 10.1039/d2ob02199d
_journal_volume 21
_journal_year 2023
_chemical_formula_moiety 'C23 H22 O4 S'
_chemical_formula_sum 'C23 H22 O4 S'
_chemical_formula_weight 394.46
_space_group_crystal_system monoclinic
_space_group_IT_number 15
_space_group_name_Hall '-C 2yc'
_space_group_name_H-M_alt 'C 1 2/c 1'
_atom_sites_solution_hydrogens geom
_atom_sites_solution_primary dual
_audit_creation_date 2020-05-05
_audit_creation_method
;
Olex2 1.3-ac4
(compiled 2019.04.23 svn.r3594 for Rigaku Oxford Diffraction, GUI svn.r5739)
;
_audit_update_record
;
2020-11-03 deposited with the CCDC.	2023-01-13 downloaded from the CCDC.
;
_cell_angle_alpha 90
_cell_angle_beta 105.952(2)
_cell_angle_gamma 90
_cell_formula_units_Z 8
_cell_length_a 16.1182(3)
_cell_length_b 11.9825(2)
_cell_length_c 20.4080(4)
_cell_measurement_reflns_used 13011
_cell_measurement_temperature 113(2)
_cell_measurement_theta_max 26.8830
_cell_measurement_theta_min 2.1470
_cell_volume 3789.75(13)
_computing_cell_refinement 'CrysAlisPro 1.171.41.56a (Rigaku OD, 2020)'
_computing_data_collection 'CrysAlisPro 1.171.41.56a (Rigaku OD, 2020)'
_computing_data_reduction 'CrysAlisPro 1.171.41.56a (Rigaku OD, 2020)'
_computing_molecular_graphics 'Olex2 (Dolomanov et al., 2009)'
_computing_publication_material 'Olex2 (Dolomanov et al., 2009)'
_computing_structure_refinement 'ShelXL (Sheldrick, 2015)'
_computing_structure_solution 'ShelXT (Sheldrick, 2015)'
_diffrn_ambient_temperature 113(2)
_diffrn_detector 'Hybrid Pixel Array Detector'
_diffrn_detector_area_resol_mean 10.0000
_diffrn_measured_fraction_theta_full 1.000
_diffrn_measured_fraction_theta_max 0.953
_diffrn_measurement_details
;
List of Runs (angles in degrees, time in seconds):

  # Type    Start    End  Width  t~exp~   \w     \q     \k     \f   Frames
#--------------------------------------------------------------------------
  1  \w    -79.00 100.00   0.50   34.30    --   10.60 -19.00 -60.00  358
  2  \w    -15.00 100.00   0.50   34.30    --   10.60  77.00-180.00  230
  3  \w    -79.00  41.00   0.50   34.30    --   10.60 -57.00  60.00  240
  4  \w    -79.00  41.00   0.50   34.30    --   10.60 -57.00-180.00  240
  5  \w    -79.00  18.00   0.50   34.30    --   10.60 -77.00 -60.00  194
  6  \w    -58.00  -7.00   0.50   34.30    --  -10.90 -57.00 120.00  102
;
_diffrn_measurement_device 'four-circle diffractometer'
_diffrn_measurement_device_type 'XtaLAB Pro II AFC12 (RINC): Kappa single'
_diffrn_measurement_method '\w scans'
_diffrn_orient_matrix_type 'CrysAlisPro convention (1999,Acta A55,543-557)'
_diffrn_orient_matrix_UB_11 0.0328782000
_diffrn_orient_matrix_UB_12 -0.0271401000
_diffrn_orient_matrix_UB_13 0.0253384000
_diffrn_orient_matrix_UB_21 0.0203847000
_diffrn_orient_matrix_UB_22 -0.0162721000
_diffrn_orient_matrix_UB_23 -0.0251755000
_diffrn_orient_matrix_UB_31 0.0244832000
_diffrn_orient_matrix_UB_32 0.0500183000
_diffrn_orient_matrix_UB_33 0.0055669000
_diffrn_radiation_monochromator mirror
_diffrn_radiation_probe x-ray
_diffrn_radiation_type 'Mo K\a'
_diffrn_radiation_wavelength 0.71073
_diffrn_reflns_av_R_equivalents 0.0246
_diffrn_reflns_av_unetI/netI 0.0188
_diffrn_reflns_Laue_measured_fraction_full 1.000
_diffrn_reflns_Laue_measured_fraction_max 0.953
_diffrn_reflns_limit_h_max 20
_diffrn_reflns_limit_h_min -20
_diffrn_reflns_limit_k_max 15
_diffrn_reflns_limit_k_min -15
_diffrn_reflns_limit_l_max 25
_diffrn_reflns_limit_l_min -25
_diffrn_reflns_number 21960
_diffrn_reflns_point_group_measured_fraction_full 1.000
_diffrn_reflns_point_group_measured_fraction_max 0.953
_diffrn_reflns_theta_full 25.242
_diffrn_reflns_theta_max 27.057
_diffrn_reflns_theta_min 2.076
_diffrn_source 'micro-focus sealed X-ray tube'
_diffrn_source_type 'Rigaku (Mo) X-ray Source'
_exptl_absorpt_coefficient_mu 0.198
_exptl_absorpt_correction_T_max 1.00000
_exptl_absorpt_correction_T_min 0.66204
_exptl_absorpt_correction_type multi-scan
_exptl_absorpt_process_details
;
CrysAlisPro 1.171.41.56a (Rigaku Oxford Diffraction, 2020)
Empirical absorption correction using spherical harmonics,
 implemented in SCALE3 ABSPACK scaling algorithm.
;
_exptl_crystal_colour colourless
_exptl_crystal_colour_primary colourless
_exptl_crystal_density_diffrn 1.383
_exptl_crystal_description block
_exptl_crystal_F_000 1664
_exptl_crystal_size_max 0.2
_exptl_crystal_size_mid 0.15
_exptl_crystal_size_min 0.15
_refine_diff_density_max 0.497
_refine_diff_density_min -0.426
_refine_diff_density_rms 0.058
_refine_ls_extinction_method none
_refine_ls_goodness_of_fit_ref 1.103
_refine_ls_hydrogen_treatment constr
_refine_ls_matrix_type full
_refine_ls_number_parameters 255
_refine_ls_number_reflns 3978
_refine_ls_number_restraints 0
_refine_ls_restrained_S_all 1.103
_refine_ls_R_factor_all 0.0502
_refine_ls_R_factor_gt 0.0456
_refine_ls_shift/su_max 0.001
_refine_ls_shift/su_mean 0.000
_refine_ls_structure_factor_coef Fsqd
_refine_ls_weighting_details 'w=1/[\s^2^(Fo^2^)+(0.0678P)^2^+4.6744P] where P=(Fo^2^+2Fc^2^)/3'
_refine_ls_weighting_scheme calc
_refine_ls_wR_factor_gt 0.1285
_refine_ls_wR_factor_ref 0.1315
_reflns_Friedel_coverage 0.000
_reflns_number_gt 3582
_reflns_number_total 3978
_reflns_threshold_expression 'I > 2\s(I)'
_cod_data_source_file d2ob02199d2.cif
_cod_data_source_block k10905-myc-a
_cod_depositor_comments 'Adding full bibliography for 7159105--7159114.cif.'
_cod_database_code 7159112
_shelx_shelxl_version_number 2018/3
_chemical_oxdiff_formula 'C23 H20 O3 S1'
_shelx_space_group_comment
;
The symmetry employed for this shelxl refinement is uniquely defined
by the following loop, which should always be used as a source of
symmetry information in preference to the above space-group names.
They are only intended as comments.
;
_diffrn_oxdiff_digest_frames
;
0171cc723889e23743fc34b5bdc9ca803c00025efd1
;
_reflns_odcompleteness_completeness 99.51
_reflns_odcompleteness_iscentric 1
_reflns_odcompleteness_theta 26.32
_olex2_refinement_description
;
1. Fixed Uiso
 At 1.2 times of:
  All C(H) groups, All C(H,H) groups
 At 1.5 times of:
  All C(H,H,H) groups, All O(H) groups
2.a Ternary CH refined with riding coordinates:
 C1(H1)
2.b Secondary CH2 refined with riding coordinates:
 C16(H16A,H16B), C23(H23A,H23B)
2.c Aromatic/amide H refined with riding coordinates:
 C4(H4A), C5(H5), C6(H6), C7(H7), C8(H8), C10(H10), C11(H11), C13(H13),
 C14(H14), C18(H18), C19(H19), C20(H20), C21(H21)
2.d Idealised Me refined as rotating group:
 C15(H15C,H15A,H15B)
2.e Idealised tetrahedral OH refined as rotating group:
 O4(H4)
;
_olex2_submission_special_instructions 'No special instructions were received'
_oxdiff_exptl_absorpt_empirical_details
;
Empirical correction (ABSPACK) includes:
- Absorption correction using spherical harmonics
- Frame scaling
;
_oxdiff_exptl_absorpt_empirical_full_max 1.322
_oxdiff_exptl_absorpt_empirical_full_min 0.501

loop_
_space_group_symop_operation_xyz
'x, y, z'
'-x, y, -z+1/2'
'x+1/2, y+1/2, z'
'-x+1/2, y+1/2, -z+1/2'
'-x, -y, -z'
'x, -y, z-1/2'
'-x+1/2, -y+1/2, -z'
'x+1/2, -y+1/2, z-1/2'

loop_
_atom_site_label
_atom_site_type_symbol
_atom_site_fract_x
_atom_site_fract_y
_atom_site_fract_z
_atom_site_U_iso_or_equiv
_atom_site_adp_type
_atom_site_occupancy
_atom_site_site_symmetry_order
_atom_site_calc_flag
_atom_site_refinement_flags_posn
_atom_site_refinement_flags_adp
_atom_site_refinement_flags_occupancy
_atom_site_disorder_assembly
_atom_site_disorder_group
S1 S 0.74048(3) 0.84203(4) 0.35444(2) 0.02679(15) Uani 1 1 d . . . . .
O1 O 0.76943(9) 0.63073(12) 0.25600(7) 0.0341(3) Uani 1 1 d . . . . .
O2 O 0.67293(10) 0.91071(11) 0.36707(7) 0.0342(3) Uani 1 1 d . . . . .
O3 O 0.82616(9) 0.88690(12) 0.36662(7) 0.0362(3) Uani 1 1 d . . . . .
O4 O 0.48212(11) 1.00924(14) 0.10113(9) 0.0487(4) Uani 1 1 d . . . . .
H4 H 0.432509 0.986956 0.095280 0.073 Uiso 1 1 calc GR . . . .
C1 C 0.70499(12) 0.80584(16) 0.26502(9) 0.0265(4) Uani 1 1 d . . . . .
H1 H 0.701661 0.875325 0.239092 0.032 Uiso 1 1 calc R . . . .
C2 C 0.77107(12) 0.73033(15) 0.24503(9) 0.0268(4) Uani 1 1 d . . . . .
C3 C 0.83411(11) 0.77967(16) 0.21235(9) 0.0266(4) Uani 1 1 d . . . . .
C4 C 0.88516(13) 0.70733(17) 0.18650(10) 0.0336(4) Uani 1 1 d . . . . .
H4A H 0.877416 0.630592 0.188275 0.040 Uiso 1 1 calc R . . . .
C5 C 0.94725(15) 0.74972(19) 0.15825(11) 0.0393(5) Uani 1 1 d . . . . .
H5 H 0.980329 0.701225 0.140234 0.047 Uiso 1 1 calc R . . . .
C6 C 0.96057(14) 0.86241(19) 0.15651(10) 0.0384(5) Uani 1 1 d . . . . .
H6 H 1.003851 0.889777 0.138741 0.046 Uiso 1 1 calc R . . . .
C7 C 0.91032(14) 0.93520(18) 0.18089(10) 0.0369(5) Uani 1 1 d . . . . .
H7 H 0.919269 1.011667 0.178991 0.044 Uiso 1 1 calc R . . . .
C8 C 0.84634(13) 0.89538(16) 0.20831(9) 0.0316(4) Uani 1 1 d . . . . .
H8 H 0.811674 0.944945 0.223959 0.038 Uiso 1 1 calc R . . . .
C9 C 0.74648(12) 0.71706(15) 0.40049(9) 0.0252(4) Uani 1 1 d . . . . .
C10 C 0.67718(12) 0.68421(16) 0.42394(9) 0.0289(4) Uani 1 1 d . . . . .
H10 H 0.628049 0.728484 0.416278 0.035 Uiso 1 1 calc R . . . .
C11 C 0.68249(13) 0.58436(17) 0.45895(10) 0.0322(4) Uani 1 1 d . . . . .
H11 H 0.636738 0.562503 0.475567 0.039 Uiso 1 1 calc R . . . .
C12 C 0.75488(13) 0.51585(16) 0.46987(10) 0.0311(4) Uani 1 1 d . . . . .
C13 C 0.82391(13) 0.55243(18) 0.44702(10) 0.0342(4) Uani 1 1 d . . . . .
H13 H 0.873285 0.508574 0.454934 0.041 Uiso 1 1 calc R . . . .
C14 C 0.82076(12) 0.65234(17) 0.41286(10) 0.0318(4) Uani 1 1 d . . . . .
H14 H 0.867691 0.676087 0.398311 0.038 Uiso 1 1 calc R . . . .
C15 C 0.75713(16) 0.40443(18) 0.50417(12) 0.0433(5) Uani 1 1 d . . . . .
H15C H 0.722089 0.352244 0.472775 0.065 Uiso 1 1 calc GR . . . .
H15A H 0.735243 0.412153 0.543186 0.065 Uiso 1 1 calc GR . . . .
H15B H 0.815502 0.377746 0.518440 0.065 Uiso 1 1 calc GR . . . .
C16 C 0.61479(12) 0.75465(17) 0.24585(9) 0.0301(4) Uani 1 1 d . . . . .
H16A H 0.616475 0.683340 0.268683 0.036 Uiso 1 1 calc R . . . .
H16B H 0.575793 0.803271 0.261206 0.036 Uiso 1 1 calc R . . . .
C17 C 0.58118(11) 0.73784(16) 0.16937(9) 0.0260(4) Uani 1 1 d . . . . .
C18 C 0.58585(12) 0.63164(17) 0.14313(10) 0.0316(4) Uani 1 1 d . . . . .
H18 H 0.607325 0.572989 0.172787 0.038 Uiso 1 1 calc R . . . .
C19 C 0.55911(13) 0.61160(17) 0.07366(10) 0.0344(4) Uani 1 1 d . . . . .
H19 H 0.562188 0.539952 0.056970 0.041 Uiso 1 1 calc R . . . .
C20 C 0.52801(13) 0.69809(18) 0.02947(10) 0.0341(4) Uani 1 1 d . . . . .
H20 H 0.510898 0.685274 -0.017268 0.041 Uiso 1 1 calc R . . . .
C21 C 0.52219(13) 0.80382(17) 0.05447(10) 0.0313(4) Uani 1 1 d . . . . .
H21 H 0.500866 0.861740 0.024198 0.038 Uiso 1 1 calc R . . . .
C22 C 0.54775(12) 0.82569(16) 0.12453(10) 0.0277(4) Uani 1 1 d . . . . .
C23 C 0.53868(14) 0.94210(17) 0.15003(11) 0.0362(5) Uani 1 1 d . . . . .
H23A H 0.517739 0.937295 0.190187 0.043 Uiso 1 1 calc R . . . .
H23B H 0.595046 0.977228 0.163353 0.043 Uiso 1 1 calc R . . . .

loop_
_atom_site_aniso_label
_atom_site_aniso_U_11
_atom_site_aniso_U_22
_atom_site_aniso_U_33
_atom_site_aniso_U_23
_atom_site_aniso_U_13
_atom_site_aniso_U_12
S1 0.0317(3) 0.0245(2) 0.0225(2) -0.00246(16) 0.00482(18) -0.00382(17)
O1 0.0374(8) 0.0290(7) 0.0364(7) -0.0004(6) 0.0109(6) -0.0039(6)
O2 0.0475(8) 0.0262(7) 0.0298(7) -0.0018(5) 0.0122(6) 0.0055(6)
O3 0.0384(8) 0.0380(8) 0.0293(7) -0.0016(6) 0.0041(6) -0.0139(6)
O4 0.0501(9) 0.0364(9) 0.0569(10) 0.0042(7) 0.0102(8) 0.0067(7)
C1 0.0261(9) 0.0293(9) 0.0229(8) -0.0009(7) 0.0049(7) -0.0020(7)
C2 0.0272(9) 0.0273(9) 0.0227(8) -0.0019(7) 0.0015(7) -0.0021(7)
C3 0.0261(9) 0.0316(10) 0.0203(8) -0.0009(7) 0.0032(7) -0.0011(7)
C4 0.0396(11) 0.0265(10) 0.0350(10) -0.0023(8) 0.0107(9) -0.0006(8)
C5 0.0430(12) 0.0406(12) 0.0393(11) -0.0064(9) 0.0198(9) -0.0002(9)
C6 0.0446(12) 0.0448(12) 0.0297(10) -0.0038(9) 0.0166(9) -0.0121(10)
C7 0.0512(12) 0.0289(10) 0.0311(10) 0.0011(8) 0.0122(9) -0.0068(9)
C8 0.0381(10) 0.0283(10) 0.0275(9) -0.0007(7) 0.0076(8) 0.0032(8)
C9 0.0279(9) 0.0242(9) 0.0216(8) -0.0011(7) 0.0037(7) -0.0026(7)
C10 0.0284(9) 0.0311(10) 0.0267(9) 0.0001(7) 0.0068(7) 0.0027(7)
C11 0.0308(10) 0.0348(10) 0.0312(10) 0.0034(8) 0.0090(8) -0.0027(8)
C12 0.0355(10) 0.0273(10) 0.0263(9) -0.0007(7) 0.0017(8) -0.0012(8)
C13 0.0294(10) 0.0363(11) 0.0341(10) 0.0001(8) 0.0041(8) 0.0061(8)
C14 0.0249(9) 0.0380(11) 0.0307(10) 0.0008(8) 0.0049(7) -0.0006(8)
C15 0.0488(13) 0.0313(11) 0.0451(12) 0.0074(9) 0.0051(10) 0.0004(9)
C16 0.0285(9) 0.0356(10) 0.0251(9) -0.0011(7) 0.0055(7) -0.0016(8)
C17 0.0211(8) 0.0315(10) 0.0246(9) -0.0005(7) 0.0048(7) -0.0004(7)
C18 0.0311(10) 0.0296(10) 0.0325(10) 0.0016(8) 0.0059(8) 0.0037(8)
C19 0.0366(10) 0.0302(10) 0.0370(10) -0.0080(8) 0.0108(8) 0.0017(8)
C20 0.0373(10) 0.0402(11) 0.0248(9) -0.0048(8) 0.0086(8) -0.0049(9)
C21 0.0319(10) 0.0324(10) 0.0284(9) 0.0040(8) 0.0066(8) -0.0020(8)
C22 0.0248(9) 0.0282(10) 0.0299(9) -0.0012(7) 0.0072(7) -0.0026(7)
C23 0.0401(11) 0.0296(10) 0.0388(11) 0.0002(8) 0.0107(9) 0.0014(8)

loop_
_atom_type_symbol
_atom_type_description
_atom_type_scat_dispersion_real
_atom_type_scat_dispersion_imag
_atom_type_scat_source
C C 0.0033 0.0016 'International Tables Vol C Tables 4.2.6.8 and 6.1.1.4'
H H 0.0000 0.0000 'International Tables Vol C Tables 4.2.6.8 and 6.1.1.4'
O O 0.0106 0.0060 'International Tables Vol C Tables 4.2.6.8 and 6.1.1.4'
S S 0.1246 0.1234 'International Tables Vol C Tables 4.2.6.8 and 6.1.1.4'

loop_
_geom_angle_atom_site_label_1
_geom_angle_atom_site_label_2
_geom_angle_atom_site_label_3
_geom_angle
_geom_angle_site_symmetry_1
_geom_angle_site_symmetry_3
_geom_angle_publ_flag
O2 S1 C1 105.78(8) . . ?
O2 S1 C9 108.90(8) . . ?
O3 S1 O2 119.44(9) . . ?
O3 S1 C1 106.65(8) . . ?
O3 S1 C9 108.48(9) . . ?
C9 S1 C1 106.92(9) . . ?
C2 C1 S1 111.04(12) . . ?
C16 C1 S1 111.69(12) . . ?
C16 C1 C2 112.12(15) . . ?
O1 C2 C1 118.53(16) . . ?
O1 C2 C3 121.76(17) . . ?
C3 C2 C1 119.70(16) . . ?
C4 C3 C2 118.08(17) . . ?
C4 C3 C8 118.94(17) . . ?
C8 C3 C2 122.95(17) . . ?
C5 C4 C3 119.98(19) . . ?
C6 C5 C4 120.7(2) . . ?
C5 C6 C7 120.31(19) . . ?
C6 C7 C8 120.39(19) . . ?
C7 C8 C3 119.66(18) . . ?
C10 C9 S1 119.68(14) . . ?
C10 C9 C14 120.92(17) . . ?
C14 C9 S1 119.40(14) . . ?
C11 C10 C9 118.80(18) . . ?
C10 C11 C12 121.47(18) . . ?
C11 C12 C15 120.64(19) . . ?
C13 C12 C11 118.21(18) . . ?
C13 C12 C15 121.14(19) . . ?
C14 C13 C12 121.43(18) . . ?
C13 C14 C9 119.10(18) . . ?
C17 C16 C1 111.24(15) . . ?
C18 C17 C16 118.38(17) . . ?
C18 C17 C22 119.19(17) . . ?
C22 C17 C16 122.41(17) . . ?
C19 C18 C17 121.22(18) . . ?
C20 C19 C18 119.71(19) . . ?
C19 C20 C21 119.97(18) . . ?
C20 C21 C22 121.29(18) . . ?
C17 C22 C23 121.67(17) . . ?
C21 C22 C17 118.60(17) . . ?
C21 C22 C23 119.73(18) . . ?
O4 C23 C22 112.93(18) . . ?

loop_
_geom_bond_atom_site_label_1
_geom_bond_atom_site_label_2
_geom_bond_distance
_geom_bond_site_symmetry_2
_geom_bond_publ_flag
S1 O2 1.4434(14) . ?
S1 O3 1.4386(14) . ?
S1 C1 1.8088(18) . ?
S1 C9 1.7564(18) . ?
O1 C2 1.216(2) . ?
O4 C23 1.405(3) . ?
C1 C2 1.536(3) . ?
C1 C16 1.527(3) . ?
C2 C3 1.483(2) . ?
C3 C4 1.395(3) . ?
C3 C8 1.406(3) . ?
C4 C5 1.382(3) . ?
C5 C6 1.369(3) . ?
C6 C7 1.373(3) . ?
C7 C8 1.386(3) . ?
C9 C10 1.388(3) . ?
C9 C14 1.390(3) . ?
C10 C11 1.384(3) . ?
C11 C12 1.394(3) . ?
C12 C13 1.390(3) . ?
C12 C15 1.503(3) . ?
C13 C14 1.379(3) . ?
C16 C17 1.519(2) . ?
C17 C18 1.391(3) . ?
C17 C22 1.402(3) . ?
C18 C19 1.385(3) . ?
C19 C20 1.375(3) . ?
C20 C21 1.379(3) . ?
C21 C22 1.400(3) . ?
C22 C23 1.510(3) . ?
